data_8107309
loop_
_publ_author_name
'Zhang, Zhijian'
'Xiao, Xiyuan'
'Jiang, Wujiu'
'Feng, Hao'

_publ_section_title
;
 The crystal structure of
 (Z)-6-(((5-chloro-2-hydroxyphenyl)amino)methylene)- 4-nitrocyclohexa,
 C13H9ClN2O4
;
_journal_issue 6
_journal_name_full 'Zeitschrift f\"ur Kristallographie - New Crystal Structures'
_journal_page_first 1119
_journal_page_last 1120
_journal_paper_doi 10.1515/ncrs-2022-0419
_journal_volume 237
_journal_year 2022
_chemical_formula_sum 'C13 H9 Cl N2 O4'
_chemical_formula_weight 292.67
_space_group_crystal_system monoclinic
_space_group_IT_number 14
_space_group_name_Hall '-P 2yn'
_space_group_name_H-M_alt 'P 1 21/n 1'
_atom_sites_solution_hydrogens mixed
_cell_angle_alpha 90
_cell_angle_beta 94.084(2)
_cell_angle_gamma 90
_cell_formula_units_Z 4
_cell_length_a 11.1882(11)
_cell_length_b 8.0672(8)
_cell_length_c 14.0813(15)
_cell_measurement_reflns_used 1519
_cell_measurement_temperature 296(2)
_cell_measurement_theta_max 24.31
_cell_measurement_theta_min 2.90
_cell_volume 1267.7(2)
_computing_cell_refinement 'Bruker SAINT [1]'
_computing_data_collection 'Bruker APEX2 [1]'
_computing_data_reduction 'Bruker SAINT [1]'
_computing_molecular_graphics 'ORTEP-3 for Windows [4]'
_computing_publication_material 'SHELXL-2018/3 [3]'
_computing_structure_refinement 'SHELXL-2018/3 (Sheldrick, 2018) [3]'
_computing_structure_solution 'SHELXT 2018/2 (Sheldrick, 2018) [2]'
_diffrn_ambient_temperature 296(2)
_diffrn_measured_fraction_theta_full 0.997
_diffrn_measured_fraction_theta_max 0.990
_diffrn_measurement_device_type 'Bruker APEX-II CCD'
_diffrn_measurement_method '\f and \w scans'
_diffrn_radiation_type MoK\a
_diffrn_radiation_wavelength 0.71073
_diffrn_reflns_av_R_equivalents 0.0267
_diffrn_reflns_av_unetI/netI 0.0344
_diffrn_reflns_Laue_measured_fraction_full 0.997
_diffrn_reflns_Laue_measured_fraction_max 0.990
_diffrn_reflns_limit_h_max 14
_diffrn_reflns_limit_h_min -10
_diffrn_reflns_limit_k_max 10
_diffrn_reflns_limit_k_min -10
_diffrn_reflns_limit_l_max 17
_diffrn_reflns_limit_l_min -18
_diffrn_reflns_number 7465
_diffrn_reflns_point_group_measured_fraction_full 0.997
_diffrn_reflns_point_group_measured_fraction_max 0.990
_diffrn_reflns_theta_full 25.242
_diffrn_reflns_theta_max 27.424
_diffrn_reflns_theta_min 2.249
_exptl_absorpt_coefficient_mu 0.316
_exptl_absorpt_correction_type multi-scan
_exptl_absorpt_process_details sadabs
_exptl_crystal_colour red
_exptl_crystal_density_diffrn 1.533
_exptl_crystal_description block
_exptl_crystal_F_000 600
_exptl_crystal_size_max 0.200
_exptl_crystal_size_mid 0.200
_exptl_crystal_size_min 0.190
_exptl_transmission_factor_max 0.951
_exptl_transmission_factor_min 0.911
_refine_diff_density_max 0.181
_refine_diff_density_min -0.255
_refine_diff_density_rms 0.042
_refine_ls_extinction_coef .
_refine_ls_extinction_method none
_refine_ls_goodness_of_fit_ref 1.030
_refine_ls_hydrogen_treatment mixed
_refine_ls_matrix_type full
_refine_ls_number_parameters 186
_refine_ls_number_reflns 2863
_refine_ls_number_restraints 0
_refine_ls_restrained_S_all 1.030
_refine_ls_R_factor_all 0.0737
_refine_ls_R_factor_gt 0.0427
_refine_ls_shift/su_max 0.000
_refine_ls_shift/su_mean 0.000
_refine_ls_structure_factor_coef Fsqd
_refine_ls_weighting_details 'w=1/[\s^2^(Fo^2^)+(0.0443P)^2^+0.2105P] where P=(Fo^2^+2Fc^2^)/3'
_refine_ls_weighting_scheme calc
_refine_ls_wR_factor_gt 0.0955
_refine_ls_wR_factor_ref 0.1104
_reflns_Friedel_coverage 0.000
_reflns_Friedel_fraction_full .
_reflns_Friedel_fraction_max .
_reflns_number_gt 1862
_reflns_number_total 2863
_reflns_threshold_expression 'I > 2\s(I)'
_cod_data_source_file suppl_j_ncrs-2022-0419_suppl.cif
_cod_data_source_block jwj077_a
_cod_original_sg_symbol_H-M 'P 21/n'
_cod_database_code 8107309
_shelx_space_group_comment
; 
The symmetry employed for this shelxl refinement is uniquely defined 
by the following loop, which should always be used as a source of 
symmetry information in preference to the above space-group names. 
They are only intended as comments. 
;
_shelx_estimated_absorpt_t_min 0.939
_shelx_estimated_absorpt_t_max 0.942

loop_
_space_group_symop_operation_xyz
'x, y, z'
'-x+1/2, y+1/2, -z+1/2'
'-x, -y, -z'
'x-1/2, -y-1/2, z-1/2'

loop_
_atom_site_label
_atom_site_type_symbol
_atom_site_fract_x
_atom_site_fract_y
_atom_site_fract_z
_atom_site_U_iso_or_equiv
_atom_site_adp_type
_atom_site_occupancy
_atom_site_site_symmetry_order
_atom_site_calc_flag
_atom_site_refinement_flags_posn
_atom_site_refinement_flags_adp
_atom_site_refinement_flags_occupancy
_atom_site_disorder_assembly
_atom_site_disorder_group
Cl1 Cl 0.96355(6) 0.19505(8) 1.14732(4) 0.0698(2) Uani 1 1 d . . . . .
C1 C 0.65361(17) 1.0021(2) 0.92808(13) 0.0412(4) Uani 1 1 d . . . . .
C2 C 0.60136(18) 1.1632(2) 0.91906(14) 0.0478(5) Uani 1 1 d . . . . .
H2 H 0.577525 1.203771 0.858853 0.057 Uiso 1 1 calc R U . . .
C3 C 0.58588(18) 1.2578(3) 0.99644(14) 0.0491(5) Uani 1 1 d . . . . .
H3 H 0.552099 1.362764 0.988995 0.059 Uiso 1 1 calc R U . . .
C4 C 0.62043(18) 1.1986(2) 1.08769(14) 0.0454(5) Uani 1 1 d . . . . .
C5 C 0.67090(18) 1.0452(2) 1.10125(13) 0.0455(5) Uani 1 1 d . . . . .
H5 H 0.693287 1.007998 1.162452 0.055 Uiso 1 1 calc R U . . .
C6 C 0.68862(17) 0.9448(2) 1.02266(12) 0.0391(4) Uani 1 1 d . . . . .
C7 C 0.74210(18) 0.7868(2) 1.03703(13) 0.0432(5) Uani 1 1 d . . . . .
H7 H 0.764423 0.752649 1.098832 0.052 Uiso 1 1 calc R U . . .
C8 C 0.81586(17) 0.5305(2) 0.96850(12) 0.0397(4) Uani 1 1 d . . . . .
C9 C 0.85907(18) 0.4513(2) 1.05135(13) 0.0436(5) Uani 1 1 d . . . . .
H9 H 0.852714 0.500656 1.110466 0.052 Uiso 1 1 calc R U . . .
C10 C 0.91148(18) 0.2982(2) 1.04413(14) 0.0469(5) Uani 1 1 d . . . . .
C11 C 0.92281(19) 0.2250(3) 0.95649(15) 0.0505(5) Uani 1 1 d . . . . .
H11 H 0.959480 0.121933 0.952987 0.061 Uiso 1 1 calc R U . . .
C12 C 0.88005(18) 0.3040(2) 0.87451(15) 0.0472(5) Uani 1 1 d . . . . .
H12 H 0.887869 0.254449 0.815636 0.057 Uiso 1 1 calc R U . . .
C13 C 0.82525(18) 0.4576(2) 0.87963(13) 0.0428(5) Uani 1 1 d . . . . .
O1 O 0.66873(13) 0.91151(17) 0.85556(9) 0.0534(4) Uani 1 1 d . . . . .
O2 O 0.77827(15) 0.54304(17) 0.80354(9) 0.0569(4) Uani 1 1 d . . . . .
H2A H 0.797015 0.497992 0.754551 0.085 Uiso 1 1 calc R U . . .
O3 O 0.5662(2) 1.4437(2) 1.15486(14) 0.1115(8) Uani 1 1 d . . . . .
O4 O 0.63459(18) 1.2510(2) 1.24904(12) 0.0885(6) Uani 1 1 d . . . . .
N1 N 0.76101(15) 0.68826(19) 0.96691(11) 0.0410(4) Uani 1 1 d . . . . .
N2 N 0.60616(19) 1.3044(3) 1.16911(14) 0.0664(6) Uani 1 1 d . . . . .
H1 H 0.7356(18) 0.733(3) 0.9099(15) 0.064(7) Uiso 1 1 d . . . . .

loop_
_atom_site_aniso_label
_atom_site_aniso_U_11
_atom_site_aniso_U_22
_atom_site_aniso_U_33
_atom_site_aniso_U_23
_atom_site_aniso_U_13
_atom_site_aniso_U_12
Cl1 0.0877(5) 0.0580(4) 0.0604(4) 0.0150(3) -0.0171(3) 0.0036(3)
C1 0.0469(12) 0.0396(10) 0.0372(10) -0.0007(8) 0.0036(8) -0.0052(9)
C2 0.0547(13) 0.0468(12) 0.0412(11) 0.0043(9) -0.0012(9) 0.0012(10)
C3 0.0497(12) 0.0431(11) 0.0542(13) -0.0023(10) 0.0018(10) 0.0016(9)
C4 0.0500(12) 0.0444(12) 0.0420(11) -0.0117(9) 0.0042(9) -0.0034(9)
C5 0.0530(13) 0.0481(12) 0.0351(10) -0.0049(9) 0.0011(9) -0.0072(10)
C6 0.0465(11) 0.0362(10) 0.0347(10) -0.0030(8) 0.0031(8) -0.0063(8)
C7 0.0557(12) 0.0416(11) 0.0318(10) 0.0003(8) 0.0004(8) -0.0065(9)
C8 0.0469(11) 0.0353(10) 0.0367(10) -0.0010(8) 0.0025(8) -0.0066(8)
C9 0.0529(12) 0.0419(11) 0.0353(10) 0.0014(8) -0.0003(9) -0.0094(9)
C10 0.0505(12) 0.0401(11) 0.0488(12) 0.0078(9) -0.0053(9) -0.0076(9)
C11 0.0546(13) 0.0377(11) 0.0587(13) -0.0010(10) 0.0007(10) -0.0019(9)
C12 0.0562(13) 0.0417(11) 0.0440(11) -0.0075(9) 0.0055(9) -0.0035(10)
C13 0.0517(12) 0.0398(11) 0.0370(10) 0.0000(8) 0.0038(9) -0.0063(9)
O1 0.0802(11) 0.0480(8) 0.0320(7) 0.0000(6) 0.0029(7) 0.0046(7)
O2 0.0872(11) 0.0510(9) 0.0322(7) -0.0001(6) 0.0011(7) 0.0111(8)
O3 0.183(2) 0.0685(13) 0.0817(14) -0.0271(11) 0.0004(13) 0.0463(14)
O4 0.1266(17) 0.0929(14) 0.0445(10) -0.0231(10) -0.0051(10) 0.0202(12)
N1 0.0542(10) 0.0360(9) 0.0325(8) 0.0004(7) 0.0018(7) -0.0022(7)
N2 0.0828(15) 0.0612(14) 0.0551(12) -0.0178(10) 0.0028(10) 0.0064(11)

loop_
_atom_type_symbol
_atom_type_description
_atom_type_scat_dispersion_real
_atom_type_scat_dispersion_imag
_atom_type_scat_source
C C 0.0033 0.0016 'International Tables Vol C Tables 4.2.6.8 and 6.1.1.4'
H H 0.0000 0.0000 'International Tables Vol C Tables 4.2.6.8 and 6.1.1.4'
N N 0.0061 0.0033 'International Tables Vol C Tables 4.2.6.8 and 6.1.1.4'
O O 0.0106 0.0060 'International Tables Vol C Tables 4.2.6.8 and 6.1.1.4'
Cl Cl 0.1484 0.1585 'International Tables Vol C Tables 4.2.6.8 and 6.1.1.4'

loop_
_geom_angle_atom_site_label_1
_geom_angle_atom_site_label_2
_geom_angle_atom_site_label_3
_geom_angle
_geom_angle_site_symmetry_1
_geom_angle_site_symmetry_3
O1 C1 C2 121.79(17) . .
O1 C1 C6 120.94(17) . .
C2 C1 C6 117.26(17) . .
C3 C2 C1 121.19(18) . .
C3 C2 H2 119.4 . .
C1 C2 H2 119.4 . .
C2 C3 C4 120.31(19) . .
C2 C3 H3 119.8 . .
C4 C3 H3 119.8 . .
C5 C4 C3 121.41(18) . .
C5 C4 N2 119.38(18) . .
C3 C4 N2 119.18(19) . .
C4 C5 C6 119.64(18) . .
C4 C5 H5 120.2 . .
C6 C5 H5 120.2 . .
C5 C6 C7 119.41(17) . .
C5 C6 C1 120.19(18) . .
C7 C6 C1 120.40(17) . .
N1 C7 C6 122.22(17) . .
N1 C7 H7 118.9 . .
C6 C7 H7 118.9 . .
C9 C8 C13 121.13(18) . .
C9 C8 N1 123.62(17) . .
C13 C8 N1 115.25(16) . .
C10 C9 C8 118.49(18) . .
C10 C9 H9 120.8 . .
C8 C9 H9 120.8 . .
C9 C10 C11 121.14(18) . .
C9 C10 Cl1 119.19(16) . .
C11 C10 Cl1 119.67(16) . .
C12 C11 C10 120.21(19) . .
C12 C11 H11 119.9 . .
C10 C11 H11 119.9 . .
C11 C12 C13 119.96(19) . .
C11 C12 H12 120.0 . .
C13 C12 H12 120.0 . .
O2 C13 C12 124.33(17) . .
O2 C13 C8 116.60(17) . .
C12 C13 C8 119.06(18) . .
C13 O2 H2A 109.5 . .
C7 N1 C8 129.40(17) . .
C7 N1 H1 111.8(14) . .
C8 N1 H1 118.8(14) . .
O3 N2 O4 122.9(2) . .
O3 N2 C4 118.2(2) . .
O4 N2 C4 119.0(2) . .

loop_
_geom_bond_atom_site_label_1
_geom_bond_atom_site_label_2
_geom_bond_distance
_geom_bond_site_symmetry_2
Cl1 C10 1.7387(19) .
C1 O1 1.277(2) .
C1 C2 1.427(3) .
C1 C6 1.438(2) .
C2 C3 1.352(3) .
C2 H2 0.9300 .
C3 C4 1.399(3) .
C3 H3 0.9300 .
C4 C5 1.368(3) .
C4 N2 1.447(2) .
C5 C6 1.397(2) .
C5 H5 0.9300 .
C6 C7 1.416(3) .
C7 N1 1.297(2) .
C7 H7 0.9300 .
C8 C9 1.387(2) .
C8 C13 1.393(2) .
C8 N1 1.412(2) .
C9 C10 1.374(3) .
C9 H9 0.9300 .
C10 C11 1.382(3) .
C11 C12 1.374(3) .
C11 H11 0.9300 .
C12 C13 1.387(3) .
C12 H12 0.9300 .
C13 O2 1.349(2) .
O2 H2A 0.8200 .
O3 N2 1.221(2) .
O4 N2 1.226(2) .
N1 H1 0.91(2) .

loop_
_geom_hbond_atom_site_label_D
_geom_hbond_atom_site_label_H
_geom_hbond_atom_site_label_A
_geom_hbond_distance_DH
_geom_hbond_distance_HA
_geom_hbond_distance_DA
_geom_hbond_angle_DHA
_geom_hbond_site_symmetry_A
_geom_hbond_publ_flag
C7 H7 O4 0.93 2.35 3.236(3) 159.1 2_647 yes
O2 H2A O1 0.82 1.77 2.5856(19) 176.0 2_646 yes
N1 H1 O1 0.91(2) 1.77(2) 2.557(2) 143.3(19) . yes

loop_
_geom_torsion_atom_site_label_1
_geom_torsion_atom_site_label_2
_geom_torsion_atom_site_label_3
_geom_torsion_atom_site_label_4
_geom_torsion
_geom_torsion_site_symmetry_1
_geom_torsion_site_symmetry_2
_geom_torsion_site_symmetry_3
_geom_torsion_site_symmetry_4
O1 C1 C2 C3 -179.99(19) . . . .
C6 C1 C2 C3 0.2(3) . . . .
C1 C2 C3 C4 -0.4(3) . . . .
C2 C3 C4 C5 0.3(3) . . . .
C2 C3 C4 N2 178.17(19) . . . .
C3 C4 C5 C6 0.0(3) . . . .
N2 C4 C5 C6 -177.85(19) . . . .
C4 C5 C6 C7 179.31(18) . . . .
C4 C5 C6 C1 -0.2(3) . . . .
O1 C1 C6 C5 -179.70(18) . . . .
C2 C1 C6 C5 0.1(3) . . . .
O1 C1 C6 C7 0.8(3) . . . .
C2 C1 C6 C7 -179.40(17) . . . .
C5 C6 C7 N1 -179.89(18) . . . .
C1 C6 C7 N1 -0.4(3) . . . .
C13 C8 C9 C10 -0.1(3) . . . .
N1 C8 C9 C10 -179.59(18) . . . .
C8 C9 C10 C11 0.9(3) . . . .
C8 C9 C10 Cl1 -178.74(15) . . . .
C9 C10 C11 C12 -0.8(3) . . . .
Cl1 C10 C11 C12 178.83(16) . . . .
C10 C11 C12 C13 -0.1(3) . . . .
C11 C12 C13 O2 -178.51(19) . . . .
C11 C12 C13 C8 0.8(3) . . . .
C9 C8 C13 O2 178.65(17) . . . .
N1 C8 C13 O2 -1.8(3) . . . .
C9 C8 C13 C12 -0.7(3) . . . .
N1 C8 C13 C12 178.78(17) . . . .
C6 C7 N1 C8 177.98(18) . . . .
C9 C8 N1 C7 1.0(3) . . . .
C13 C8 N1 C7 -178.45(19) . . . .
C5 C4 N2 O3 176.6(2) . . . .
C3 C4 N2 O3 -1.3(3) . . . .
C5 C4 N2 O4 -3.4(3) . . . .
C3 C4 N2 O4 178.7(2) . . . .
